data_4342542
loop_
_publ_author_name
'Davidson, Jillian J.'
'DeMott, Jessica C.'
'Douvris, Christos'
'Fafard, Claudia M.'
'Bhuvanesh, Nattamai'
'Chen, Chun-Hsing'
'Herbert, David E.'
'Lee, Chun-I'
'McCulloch, Billy J.'
'Foxman, Bruce M.'
'Ozerov, Oleg V.'

_publ_section_title
;
 Comparison of the Electronic Properties of Diarylamido-Based PNZ Pincer
 Ligands: Redox Activity at the Ligand and Donor Ability Toward the Metal.
;
_journal_issue 6
_journal_name_full 'Inorganic chemistry'
_journal_page_first 2916
_journal_page_last 2935
_journal_paper_doi 10.1021/ic503062w
_journal_volume 54
_journal_year 2015
_chemical_formula_moiety 'C35.50 H42 N1 O1 P2 Rh1'
_chemical_formula_sum 'C35.5 H42 N O P2 Rh'
_chemical_formula_weight 663.58
_space_group_IT_number 14
_symmetry_cell_setting monoclinic
_symmetry_space_group_name_Hall '-P 2ybc'
_symmetry_space_group_name_H-M 'P 1 21/c 1'
_atom_sites_solution_hydrogens difmap
_atom_sites_solution_primary direct
_audit_creation_date 2012-07-24
_audit_creation_method CRYSTALS_ver_14.43
_cell_angle_alpha 90
_cell_angle_beta 105.631(4)
_cell_angle_gamma 90
_cell_formula_units_Z 4
_cell_length_a 24.099(2)
_cell_length_b 9.3360(8)
_cell_length_c 15.1188(14)
_cell_measurement_reflns_used 9617
_cell_measurement_temperature 120
_cell_measurement_theta_max 30
_cell_measurement_theta_min 3
_cell_volume 3275.8(5)
_computing_cell_refinement 'Apex2 (Bruker AXS, 2006)'
_computing_data_collection 'Apex2 (Bruker AXS, 2006)'
_computing_data_reduction 'CrysAlis, (Oxford Diffraction, 2002)'
_computing_molecular_graphics 'CAMERON (Watkin et al., 1996)'
_computing_publication_material 'CRYSTALS (Betteridge et al., 2003)'
_computing_structure_refinement 'CRYSTALS (Betteridge et al., 2003)'
_computing_structure_solution 'SIR92 (Altomare et al., 1994)'
_diffrn_ambient_temperature 120
_diffrn_measured_fraction_theta_full 0.997
_diffrn_measured_fraction_theta_max 0.997
_diffrn_measurement_device Area
_diffrn_measurement_device_type 'Bruker Kappa Apex2'
_diffrn_measurement_method '\f & \w scans'
_diffrn_radiation_monochromator graphite
_diffrn_radiation_type 'Mo K\a'
_diffrn_radiation_wavelength 0.71073
_diffrn_reflns_av_R_equivalents 0.024
_diffrn_reflns_limit_h_max 32
_diffrn_reflns_limit_h_min -33
_diffrn_reflns_limit_k_max 13
_diffrn_reflns_limit_k_min -13
_diffrn_reflns_limit_l_max 21
_diffrn_reflns_limit_l_min -20
_diffrn_reflns_number 93638
_diffrn_reflns_theta_full 30.057
_diffrn_reflns_theta_max 30.057
_diffrn_reflns_theta_min 1.755
_diffrn_standards_number 0
_exptl_absorpt_coefficient_mu 0.647
_exptl_absorpt_correction_T_max 0.77
_exptl_absorpt_correction_T_min 0.73
_exptl_absorpt_correction_type multi-scan
_exptl_absorpt_process_details 'SADABS (Siemens, 1996)'
_exptl_crystal_colour orange
_exptl_crystal_density_diffrn 1.345
_exptl_crystal_density_method 'not measured'
_exptl_crystal_description 'prism fragment'
_exptl_crystal_F_000 1380
_exptl_crystal_size_max 0.646
_exptl_crystal_size_mid 0.478
_exptl_crystal_size_min 0.413
_refine_diff_density_max 0.79
_refine_diff_density_min -0.40
_refine_ls_extinction_method None
_refine_ls_goodness_of_fit_ref 0.9840
_refine_ls_hydrogen_treatment constr
_refine_ls_matrix_type full
_refine_ls_number_parameters 388
_refine_ls_number_reflns 9569
_refine_ls_number_restraints 1
_refine_ls_R_factor_all 0.0282
_refine_ls_R_factor_gt 0.0268
_refine_ls_shift/su_max 0.0047056
_refine_ls_shift/su_mean 0.0001912
_refine_ls_structure_factor_coef Fsqd
_refine_ls_weighting_details
;
 Method= Modified Sheldrick 
 w=1/[\s^2^(F^2^) + ( 0.02P)^2^ + 3.51P] 
 ,where P=(max(Fo^2^,0) + 2Fc^2^)/3 
;
_refine_ls_weighting_scheme calc
_refine_ls_wR_factor_all 0.0653
_refine_ls_wR_factor_gt 0.0614
_refine_ls_wR_factor_ref 0.0653
_reflns_limit_h_max 32
_reflns_limit_h_min -33
_reflns_limit_k_max 13
_reflns_limit_k_min 0
_reflns_limit_l_max 21
_reflns_limit_l_min 0
_reflns_number_gt 9233
_reflns_number_total 9569
_reflns_threshold_expression I>2.0\s(I)
_oxford_diffrn_Wilson_B_factor 1.64
_oxford_diffrn_Wilson_scale 121.44
_oxford_refine_ls_r_factor_ref 0.0282
_oxford_refine_ls_scale 0.094877(12)
_oxford_reflns_number_all 9569
_oxford_reflns_threshold_expression_ref I>-10.0\s(I)
_oxford_structure_analysis_title 'OZ140_0ma in P2(1)/c'
_cod_data_source_file ic503062w_si_002.cif
_cod_data_source_block 6-RhCO
_cod_depositor_comments
;
The following automatic conversions were performed:

'_exptl_absorpt_correction_type' value 'Multi-scan' changed to
'multi-scan' according to
/usr/data/users/saulius/crontab/automatic-downloads/rss-feeds/ACS/lib/dictionaries/cif_core.dic
dictionary named 'cif_core.dic' version 2.4.2 from 2011-04-26.

Automatic conversion script
Id: cif_fix_values 3086 2015-02-26 13:12:21Z robertas 

 Adding full bibliography for 4342538--4342546.cif.
;
_cod_original_sg_symbol_H-M 'P 1 21/c 1 '
_cod_original_formula_sum 'C35.50 H42 N1 O1 P2 Rh1'
_cod_database_code 4342542

loop_
_symmetry_equiv_pos_as_xyz
x,y,z
-x,-y,-z
-x,y+1/2,-z+1/2
x,-y+1/2,z+1/2

loop_
_atom_site_label
_atom_site_type_symbol
_atom_site_fract_x
_atom_site_fract_y
_atom_site_fract_z
_atom_site_U_iso_or_equiv
_atom_site_occupancy
_atom_site_adp_type
_atom_site_refinement_flags_posn
_atom_site_disorder_assembly
_atom_site_disorder_group
Rh1 Rh 0.284354(4) 0.801047(11) 0.529860(8) 0.0212 1.0000 Uani . . .
P1 P 0.206836(15) 0.67478(4) 0.44532(3) 0.0201 1.0000 Uani . . .
P2 P 0.344006(14) 0.98511(4) 0.59282(3) 0.0187 1.0000 Uani . . .
O1 O 0.37068(6) 0.56673(16) 0.56878(13) 0.0615 1.0000 Uani . . .
N1 N 0.22490(5) 0.96546(13) 0.50651(10) 0.0256 1.0000 Uani . . .
C1 C 0.21536(7) 0.5577(2) 0.35233(11) 0.0318 1.0000 Uani . . .
C2 C 0.24603(8) 0.4190(2) 0.39137(14) 0.0409 1.0000 Uani . . .
C3 C 0.24882(10) 0.6379(3) 0.29532(14) 0.0521 1.0000 Uani . . .
C4 C 0.16666(6) 0.57055(18) 0.51095(11) 0.0280 1.0000 Uani . . .
C5 C 0.11108(7) 0.5027(2) 0.45311(14) 0.0398 1.0000 Uani . . .
C6 C 0.15538(9) 0.6642(3) 0.58650(13) 0.0442 1.0000 Uani . . .
C7 C 0.16008(6) 0.82059(17) 0.39203(11) 0.0245 1.0000 Uani . . .
C8 C 0.11293(7) 0.80507(19) 0.31468(12) 0.0301 1.0000 Uani . . .
C9 C 0.07992(7) 0.9223(2) 0.27452(12) 0.0362 1.0000 Uani . . .
C10 C 0.09585(7) 1.0551(2) 0.31392(14) 0.0397 1.0000 Uani . . .
C11 C 0.14215(7) 1.07407(19) 0.39076(14) 0.0360 1.0000 Uani . . .
C12 C 0.17571(6) 0.95557(17) 0.43266(12) 0.0266 1.0000 Uani . . .
C13 C 0.02969(8) 0.9051(3) 0.19007(14) 0.0491 1.0000 Uani . . .
C14 C 0.23530(6) 1.08247(16) 0.56612(11) 0.0244 1.0000 Uani . . .
C15 C 0.19240(7) 1.16581(18) 0.58896(13) 0.0315 1.0000 Uani . . .
C16 C 0.20683(8) 1.27646(18) 0.65170(12) 0.0332 1.0000 Uani . . .
C17 C 0.26369(8) 1.31364(18) 0.69451(11) 0.0313 1.0000 Uani . . .
C18 C 0.30655(7) 1.22836(17) 0.67531(11) 0.0263 1.0000 Uani . . .
C19 C 0.29298(6) 1.11406(15) 0.61411(10) 0.0224 1.0000 Uani . . .
C20 C 0.27779(10) 1.4386(2) 0.75924(14) 0.0455 1.0000 Uani . . .
C21 C 0.37903(6) 1.06599(16) 0.51289(10) 0.0224 1.0000 Uani . . .
C22 C 0.37641(7) 1.21039(17) 0.49178(11) 0.0274 1.0000 Uani . . .
C23 C 0.40461(8) 1.26424(19) 0.42981(12) 0.0339 1.0000 Uani . . .
C24 C 0.43499(10) 1.1756(2) 0.38897(16) 0.0493 1.0000 Uani . . .
C25 C 0.43789(16) 1.0316(3) 0.4095(2) 0.0904 1.0000 Uani . . .
C26 C 0.40979(13) 0.9770(2) 0.4709(2) 0.0677 1.0000 Uani . . .
C27 C 0.40261(6) 0.97017(16) 0.69788(10) 0.0220 1.0000 Uani . . .
C28 C 0.45185(6) 1.05609(19) 0.71305(11) 0.0281 1.0000 Uani . . .
C29 C 0.49719(7) 1.0402(2) 0.79186(12) 0.0366 1.0000 Uani . . .
C30 C 0.49344(9) 0.9406(2) 0.85656(13) 0.0405 1.0000 Uani . . .
C31 C 0.44526(10) 0.8566(2) 0.84403(13) 0.0423 1.0000 Uani . . .
C32 C 0.39945(8) 0.86898(19) 0.76355(12) 0.0334 1.0000 Uani . . .
C33 C 0.33689(7) 0.65661(18) 0.55318(13) 0.0340 1.0000 Uani . . .
H352 H 0.0114 0.5208 0.1172 0.1032 0.5000 Uiso R 1 1
H132 H 0.0243 0.8083 0.1711 0.0740 1.0000 Uiso R . .
H133 H 0.0352 0.9621 0.1420 0.0737 1.0000 Uiso R . .
H151 H 0.1532 1.1447 0.5623 0.0382 1.0000 Uiso R . .
H161 H 0.1773 1.3281 0.6665 0.0395 1.0000 Uiso R . .
H11 H 0.1771 0.5353 0.3157 0.0379 1.0000 Uiso R . .
H21 H 0.2841 0.4404 0.4305 0.0601 1.0000 Uiso R . .
H22 H 0.2496 0.3570 0.3433 0.0608 1.0000 Uiso R . .
H23 H 0.2267 0.3690 0.4295 0.0615 1.0000 Uiso R . .
H31 H 0.2880 0.6569 0.3322 0.0775 1.0000 Uiso R . .
H32 H 0.2511 0.5806 0.2433 0.0771 1.0000 Uiso R . .
H33 H 0.2315 0.7257 0.2735 0.0777 1.0000 Uiso R . .
H41 H 0.1927 0.4944 0.5390 0.0347 1.0000 Uiso R . .
H51 H 0.0939 0.4464 0.4911 0.0595 1.0000 Uiso R . .
H52 H 0.0843 0.5757 0.4249 0.0586 1.0000 Uiso R . .
H53 H 0.1176 0.4428 0.4052 0.0596 1.0000 Uiso R . .
H61 H 0.1401 0.6078 0.6276 0.0652 1.0000 Uiso R . .
H62 H 0.1903 0.7092 0.6212 0.0653 1.0000 Uiso R . .
H63 H 0.1278 0.7379 0.5609 0.0645 1.0000 Uiso R . .
H81 H 0.1037 0.7124 0.2887 0.0351 1.0000 Uiso R . .
H101 H 0.0755 1.1355 0.2878 0.0480 1.0000 Uiso R . .
H111 H 0.1524 1.1638 0.4139 0.0413 1.0000 Uiso R . .
H131 H -0.0042 0.9378 0.2027 0.0739 1.0000 Uiso R . .
H251 H 0.4586 0.9719 0.3820 0.1083 1.0000 Uiso R . .
H261 H 0.4112 0.8801 0.4848 0.0815 1.0000 Uiso R . .
H362 H 0.0065 0.3890 -0.0419 0.0929 0.5000 Uiso R 1 1
H291 H 0.5312 1.0998 0.8027 0.0449 1.0000 Uiso R . .
H181 H 0.3449 1.2478 0.7050 0.0312 1.0000 Uiso R . .
H201 H 0.3121 1.4229 0.8042 0.0695 1.0000 Uiso R . .
H202 H 0.2486 1.4577 0.7873 0.0685 1.0000 Uiso R . .
H203 H 0.2835 1.5228 0.7264 0.0681 1.0000 Uiso R . .
H221 H 0.3558 1.2710 0.5199 0.0341 1.0000 Uiso R . .
H231 H 0.4021 1.3603 0.4152 0.0418 1.0000 Uiso R . .
H241 H 0.4546 1.2122 0.3480 0.0593 1.0000 Uiso R . .
H311 H 0.4410 0.7900 0.8856 0.0516 1.0000 Uiso R . .
H321 H 0.3676 0.8134 0.7527 0.0351 1.0000 Uiso R . .
H281 H 0.4542 1.1268 0.6694 0.0342 1.0000 Uiso R . .
H342 H 0.0248 0.2872 0.1632 0.1079 0.5000 Uiso R 1 1
H301 H 0.5243 0.9280 0.9113 0.0502 1.0000 Uiso R . .
H361 H -0.0427 0.4342 0.0120 0.0932 0.5000 Uiso R 1 1
H381 H -0.0536 0.5005 -0.2036 0.1093 0.5000 Uiso R 1 1
H341 H 0.0740 0.2641 0.1244 0.1080 0.5000 Uiso R 1 1
H351 H 0.0700 0.5052 0.0703 0.1028 0.5000 Uiso R 1 1
H343 H 0.0935 0.3563 0.1752 0.1086 0.5000 Uiso R 1 1
H372 H -0.0460 0.6492 -0.0254 0.1710 0.5000 Uiso R 1 1
H383 H -0.0555 0.6262 -0.2054 0.1087 0.5000 Uiso R 1 1
H382 H -0.1044 0.5219 -0.1646 0.1095 0.5000 Uiso R 1 1
H371 H 0.0113 0.6376 -0.0699 0.1708 0.5000 Uiso R 1 1
C36 C -0.0081(3) 0.4542(5) -0.0048(4) 0.0622 0.5000 Uani D 1 1
C35 C 0.0357(3) 0.4740(9) 0.0851(5) 0.0676 0.5000 Uani . 1 1
C34 C 0.0494(3) 0.3390(7) 0.1340(6) 0.0773 0.5000 Uani . 1 1
C38 C -0.0647(3) 0.5519(8) -0.1547(4) 0.0731 0.5000 Uani . 1 1
C37 C -0.0229(4) 0.5991(10) -0.0584(7) 0.1024 0.5000 Uani D 1 1

loop_
_atom_site_aniso_label
_atom_site_aniso_U_11
_atom_site_aniso_U_22
_atom_site_aniso_U_33
_atom_site_aniso_U_23
_atom_site_aniso_U_13
_atom_site_aniso_U_12
Rh1 0.01306(5) 0.01537(5) 0.03240(6) 0.00224(4) 0.00159(4) 0.00149(3)
P1 0.01453(14) 0.02011(16) 0.02371(16) 0.00370(13) 0.00178(12) 0.00010(12)
P2 0.01486(14) 0.01615(15) 0.02544(16) 0.00110(12) 0.00588(12) 0.00101(11)
O1 0.0353(7) 0.0337(7) 0.0925(12) -0.0199(8) -0.0223(8) 0.0180(6)
N1 0.0153(5) 0.0185(5) 0.0407(7) 0.0047(5) 0.0039(5) 0.0031(4)
C1 0.0253(7) 0.0384(9) 0.0272(7) -0.0053(6) -0.0004(6) 0.0060(6)
C2 0.0382(9) 0.0324(9) 0.0468(10) -0.0119(8) 0.0025(8) 0.0078(7)
C3 0.0546(12) 0.0728(16) 0.0341(10) 0.0074(10) 0.0209(9) 0.0160(11)
C4 0.0207(6) 0.0291(7) 0.0322(8) 0.0089(6) 0.0038(6) -0.0036(6)
C5 0.0252(8) 0.0390(10) 0.0522(11) 0.0063(8) 0.0051(7) -0.0118(7)
C6 0.0423(10) 0.0611(13) 0.0327(9) 0.0023(9) 0.0158(8) -0.0064(9)
C7 0.0150(6) 0.0282(7) 0.0295(7) 0.0103(6) 0.0045(5) 0.0026(5)
C8 0.0188(6) 0.0385(9) 0.0315(8) 0.0087(6) 0.0040(6) 0.0034(6)
C9 0.0193(7) 0.0512(11) 0.0362(9) 0.0169(8) 0.0040(6) 0.0082(7)
C10 0.0237(7) 0.0429(10) 0.0506(11) 0.0225(8) 0.0066(7) 0.0133(7)
C11 0.0237(7) 0.0280(8) 0.0542(11) 0.0149(7) 0.0071(7) 0.0072(6)
C12 0.0157(6) 0.0253(7) 0.0387(8) 0.0118(6) 0.0071(6) 0.0041(5)
C13 0.0264(8) 0.0719(15) 0.0422(10) 0.0172(10) -0.0025(7) 0.0119(9)
C14 0.0202(6) 0.0196(6) 0.0358(8) 0.0090(6) 0.0118(6) 0.0044(5)
C15 0.0242(7) 0.0274(7) 0.0478(10) 0.0125(7) 0.0182(7) 0.0094(6)
C16 0.0374(9) 0.0293(8) 0.0407(9) 0.0141(7) 0.0240(7) 0.0172(7)
C17 0.0434(9) 0.0257(7) 0.0290(7) 0.0068(6) 0.0166(7) 0.0138(7)
C18 0.0298(7) 0.0227(7) 0.0279(7) 0.0039(6) 0.0105(6) 0.0059(6)
C19 0.0219(6) 0.0179(6) 0.0300(7) 0.0050(5) 0.0117(5) 0.0044(5)
C20 0.0615(13) 0.0378(10) 0.0377(9) -0.0037(8) 0.0142(9) 0.0230(9)
C21 0.0215(6) 0.0227(7) 0.0241(6) 0.0011(5) 0.0076(5) -0.0002(5)
C22 0.0294(7) 0.0236(7) 0.0285(7) 0.0025(6) 0.0066(6) -0.0003(6)
C23 0.0369(9) 0.0300(8) 0.0327(8) 0.0083(7) 0.0058(7) -0.0066(7)
C24 0.0597(13) 0.0478(12) 0.0529(12) 0.0133(10) 0.0368(11) -0.0025(10)
C25 0.144(3) 0.0480(14) 0.129(3) 0.0208(16) 0.122(3) 0.0238(17)
C26 0.112(2) 0.0277(9) 0.098(2) 0.0151(11) 0.0889(19) 0.0175(11)
C27 0.0212(6) 0.0229(6) 0.0225(6) -0.0005(5) 0.0069(5) 0.0057(5)
C28 0.0214(7) 0.0339(8) 0.0278(7) -0.0029(6) 0.0048(6) 0.0016(6)
C29 0.0265(8) 0.0455(10) 0.0337(8) -0.0070(7) 0.0012(6) 0.0040(7)
C30 0.0399(9) 0.0447(10) 0.0321(8) -0.0027(8) 0.0014(7) 0.0147(8)
C31 0.0597(12) 0.0357(9) 0.0342(9) 0.0126(7) 0.0170(9) 0.0152(9)
C32 0.0389(9) 0.0285(8) 0.0358(8) 0.0067(7) 0.0154(7) 0.0052(7)
C33 0.0223(7) 0.0220(7) 0.0484(10) -0.0080(7) -0.0066(7) 0.0023(6)
C36 0.068(3) 0.051(3) 0.062(3) -0.004(3) 0.008(3) 0.007(3)
C35 0.036(3) 0.106(6) 0.064(4) 0.022(4) 0.020(3) 0.020(3)
C34 0.069(4) 0.063(4) 0.120(6) 0.035(4) 0.060(4) 0.016(3)
C38 0.067(4) 0.093(5) 0.068(4) 0.018(3) 0.032(3) 0.021(3)
C37 0.065(5) 0.111(8) 0.134(9) -0.007(7) 0.033(5) -0.007(5)

loop_
_atom_type_symbol
_atom_type_scat_dispersion_real
_atom_type_scat_dispersion_imag
_atom_type_scat_Cromer_Mann_a1
_atom_type_scat_Cromer_Mann_b1
_atom_type_scat_Cromer_Mann_a2
_atom_type_scat_Cromer_Mann_b2
_atom_type_scat_Cromer_Mann_a3
_atom_type_scat_Cromer_Mann_b3
_atom_type_scat_Cromer_Mann_a4
_atom_type_scat_Cromer_Mann_b4
_atom_type_scat_Cromer_Mann_c
_atom_type_scat_source
C 0.0033 0.0016 2.3100 20.8439 1.0200 10.2075 1.5886 0.5687 0.8650 51.6512 0.2156 'International Tables Vol C 4.2.6.8 and 6.1.1.4'
H 0.0000 0.0000 0.4930 10.5109 0.3229 26.1257 0.1402 3.1424 0.0408 57.7998 0.0030 'International Tables Vol C 4.2.6.8 and 6.1.1.4'
N 0.0061 0.0033 12.2126 0.0057 3.1322 9.8933 2.0125 28.9975 1.1663 0.5826 -11.5290 'International Tables Vol C 4.2.6.8 and 6.1.1.4'
O 0.0106 0.0060 3.0485 13.2771 2.2868 5.7011 1.5463 0.3239 0.8670 32.9089 0.2508 'International Tables Vol C 4.2.6.8 and 6.1.1.4'
P 0.1023 0.0942 6.4345 1.9067 4.1791 27.1570 1.7800 0.5260 1.4908 68.1645 1.1149 'International Tables Vol C 4.2.6.8 and 6.1.1.4'
Rh -1.1178 0.9187 19.2957 0.7515 14.3501 8.2176 4.7343 25.8749 1.2892 98.6062 5.3280 'International Tables Vol C 4.2.6.8 and 6.1.1.4'

loop_
_geom_angle_atom_site_label_1
_geom_angle_site_symmetry_1
_geom_angle_atom_site_label_2
_geom_angle_atom_site_label_3
_geom_angle_site_symmetry_3
_geom_angle
_geom_angle_publ_flag
P1 . Rh1 P2 . 162.045(14) yes
P1 . Rh1 N1 . 82.12(4) yes
P2 . Rh1 N1 . 80.87(4) yes
P1 . Rh1 C33 . 98.48(5) yes
P2 . Rh1 C33 . 98.65(5) yes
N1 . Rh1 C33 . 178.71(7) yes
Rh1 . P1 C1 . 119.48(6) yes
Rh1 . P1 C4 . 116.14(5) yes
C1 . P1 C4 . 106.37(8) yes
Rh1 . P1 C7 . 100.24(5) yes
C1 . P1 C7 . 106.94(8) yes
C4 . P1 C7 . 106.41(7) yes
Rh1 . P2 C19 . 101.16(5) yes
Rh1 . P2 C21 . 112.96(5) yes
C19 . P2 C21 . 107.56(7) yes
Rh1 . P2 C27 . 124.02(5) yes
C19 . P2 C27 . 107.43(7) yes
C21 . P2 C27 . 102.81(7) yes
Rh1 . N1 C12 . 119.24(10) yes
Rh1 . N1 C14 . 118.43(9) yes
C12 . N1 C14 . 122.33(12) yes
P1 . C1 C2 . 110.54(12) yes
P1 . C1 C3 . 109.01(14) yes
C2 . C1 C3 . 111.08(16) yes
P1 . C1 H11 . 106.4 no
C2 . C1 H11 . 109.1 no
C3 . C1 H11 . 110.7 no
C1 . C2 H21 . 109.9 no
C1 . C2 H22 . 110.8 no
H21 . C2 H22 . 109.0 no
C1 . C2 H23 . 112.5 no
H21 . C2 H23 . 105.6 no
H22 . C2 H23 . 108.8 no
C1 . C3 H31 . 110.1 no
C1 . C3 H32 . 110.0 no
H31 . C3 H32 . 108.0 no
C1 . C3 H33 . 112.0 no
H31 . C3 H33 . 108.3 no
H32 . C3 H33 . 108.4 no
P1 . C4 C5 . 114.74(12) yes
P1 . C4 C6 . 109.14(12) yes
C5 . C4 C6 . 111.23(15) yes
P1 . C4 H41 . 104.6 no
C5 . C4 H41 . 108.2 no
C6 . C4 H41 . 108.6 no
C4 . C5 H51 . 109.9 no
C4 . C5 H52 . 110.1 no
H51 . C5 H52 . 108.2 no
C4 . C5 H53 . 112.1 no
H51 . C5 H53 . 108.7 no
H52 . C5 H53 . 107.8 no
C4 . C6 H61 . 110.4 no
C4 . C6 H62 . 110.8 no
H61 . C6 H62 . 108.6 no
C4 . C6 H63 . 110.7 no
H61 . C6 H63 . 108.1 no
H62 . C6 H63 . 108.3 no
P1 . C7 C8 . 124.11(13) yes
P1 . C7 C12 . 114.66(11) yes
C8 . C7 C12 . 121.20(14) yes
C7 . C8 C9 . 121.49(17) yes
C7 . C8 H81 . 119.0 no
C9 . C8 H81 . 119.5 no
C8 . C9 C10 . 117.18(16) yes
C8 . C9 C13 . 121.20(19) yes
C10 . C9 C13 . 121.61(17) yes
C9 . C10 C11 . 122.77(16) yes
C9 . C10 H101 . 119.3 no
C11 . C10 H101 . 117.9 no
C10 . C11 C12 . 120.56(18) yes
C10 . C11 H111 . 120.6 no
C12 . C11 H111 . 118.8 no
C11 . C12 C7 . 116.80(15) yes
C11 . C12 N1 . 124.48(15) yes
C7 . C12 N1 . 118.56(13) yes
C9 . C13 H132 . 111.7 no
C9 . C13 H133 . 110.2 no
H132 . C13 H133 . 110.1 no
C9 . C13 H131 . 109.6 no
H132 . C13 H131 . 108.5 no
H133 . C13 H131 . 106.5 no
N1 . C14 C15 . 125.06(14) yes
N1 . C14 C19 . 118.37(12) yes
C15 . C14 C19 . 116.33(15) yes
C14 . C15 C16 . 121.02(16) yes
C14 . C15 H151 . 119.8 no
C16 . C15 H151 . 119.2 no
C15 . C16 C17 . 122.64(14) yes
C15 . C16 H161 . 118.8 no
C17 . C16 H161 . 118.5 no
C16 . C17 C18 . 116.87(16) yes
C16 . C17 C20 . 121.20(16) yes
C18 . C17 C20 . 121.92(17) yes
C17 . C18 C19 . 121.40(15) yes
C17 . C18 H181 . 118.9 no
C19 . C18 H181 . 119.7 no
P2 . C19 C14 . 112.99(11) yes
P2 . C19 C18 . 125.35(12) yes
C14 . C19 C18 . 121.53(13) yes
C17 . C20 H201 . 110.8 no
C17 . C20 H202 . 112.3 no
H201 . C20 H202 . 109.2 no
C17 . C20 H203 . 109.8 no
H201 . C20 H203 . 106.5 no
H202 . C20 H203 . 108.1 no
P2 . C21 C22 . 123.98(12) yes
P2 . C21 C26 . 117.43(13) yes
C22 . C21 C26 . 118.59(15) yes
C21 . C22 C23 . 120.50(16) yes
C21 . C22 H221 . 119.0 no
C23 . C22 H221 . 120.5 no
C22 . C23 C24 . 120.44(17) yes
C22 . C23 H231 . 120.0 no
C24 . C23 H231 . 119.5 no
C23 . C24 C25 . 119.57(18) yes
C23 . C24 H241 . 120.4 no
C25 . C24 H241 . 120.0 no
C24 . C25 C26 . 120.3(2) yes
C24 . C25 H251 . 119.5 no
C26 . C25 H251 . 120.2 no
C25 . C26 C21 . 120.56(19) yes
C25 . C26 H261 . 121.0 no
C21 . C26 H261 . 118.4 no
P2 . C27 C28 . 121.49(12) yes
P2 . C27 C32 . 119.75(12) yes
C28 . C27 C32 . 118.73(15) yes
C27 . C28 C29 . 121.01(16) yes
C27 . C28 H281 . 119.6 no
C29 . C28 H281 . 119.4 no
C28 . C29 C30 . 119.76(18) yes
C28 . C29 H291 . 121.2 no
C30 . C29 H291 . 119.0 no
C29 . C30 C31 . 120.38(17) yes
C29 . C30 H301 . 120.9 no
C31 . C30 H301 . 118.7 no
C30 . C31 C32 . 120.62(17) yes
C30 . C31 H311 . 123.1 no
C32 . C31 H311 . 116.3 no
C31 . C32 C27 . 119.47(17) yes
C31 . C32 H321 . 122.6 no
C27 . C32 H321 . 117.9 no
O1 . C33 Rh1 . 178.95(15) yes
H362 . C36 H361 . 121.1 no
H362 . C36 C35 . 109.4 no
H361 . C36 C35 . 103.7 no
H362 . C36 C37 . 108.3 no
H361 . C36 C37 . 102.3 no
C35 . C36 C37 . 111.8(5) yes
C36 . C35 H352 . 98.0 no
C36 . C35 H351 . 105.6 no
H352 . C35 H351 . 131.4 no
H352 . C35 C37 2_565 115.7 no
H351 . C35 C37 2_565 112.1 no
C36 . C35 C34 . 111.4(8) yes
H352 . C35 C34 . 102.9 no
H351 . C35 C34 . 106.9 no
H343 . C34 C35 . 102.4 no
H383 2_565 C34 C35 . 101.3 no
H343 . C34 H342 . 116.1 no
C35 . C34 H342 . 125.9 no
H383 2_565 C34 H341 . 116.3 no
C35 . C34 H341 . 128.7 no
H342 . C34 H341 . 100.8 no
H342 . C34 C37 2_565 114.5 no
H341 . C34 C37 2_565 112.1 no
H342 . C34 C38 2_565 122.4 no
H341 . C34 C38 2_565 123.3 no
H343 2_565 C38 H381 . 116.9 no
H383 . C38 H382 . 116.8 no
H381 . C38 H382 . 101.7 no
H343 2_565 C38 C35 2_565 128.5 no
H383 . C38 C35 2_565 126.7 no
H381 . C38 C35 2_565 112.0 no
H382 . C38 C35 2_565 115.0 no
H381 . C38 C34 2_565 122.1 no
H382 . C38 C34 2_565 123.5 no
H343 2_565 C38 C37 . 103.8 no
H383 . C38 C37 . 105.4 no
H381 . C38 C37 . 126.3 no
H382 . C38 C37 . 125.1 no
C36 . C37 C38 . 103.5(7) yes
C36 . C37 H372 . 103.5 no
C38 . C37 H372 . 107.2 no
C36 . C37 H371 . 109.3 no
C38 . C37 H371 . 107.5 no
H372 . C37 H371 . 123.9 no

loop_
_geom_bond_atom_site_label_1
_geom_bond_atom_site_label_2
_geom_bond_site_symmetry_2
_geom_bond_distance
_geom_bond_publ_flag
Rh1 P1 . 2.2861(4) yes
Rh1 P2 . 2.2777(4) yes
Rh1 N1 . 2.0643(12) yes
Rh1 C33 . 1.8180(16) yes
P1 C1 . 1.8353(17) yes
P1 C4 . 1.8403(15) yes
P1 C7 . 1.8118(15) yes
P2 C19 . 1.8107(14) yes
P2 C21 . 1.8145(15) yes
P2 C27 . 1.8243(15) yes
O1 C33 . 1.149(2) yes
N1 C12 . 1.3954(19) yes
N1 C14 . 1.395(2) yes
C1 C2 . 1.529(2) yes
C1 C3 . 1.526(3) yes
C1 H11 . 0.963 no
C2 H21 . 0.968 no
C2 H22 . 0.951 no
C2 H23 . 0.955 no
C3 H31 . 0.974 no
C3 H32 . 0.965 no
C3 H33 . 0.938 no
C4 C5 . 1.526(2) yes
C4 C6 . 1.520(3) yes
C4 H41 . 0.967 no
C5 H51 . 0.952 no
C5 H52 . 0.956 no
C5 H53 . 0.962 no
C6 H61 . 0.959 no
C6 H62 . 0.961 no
C6 H63 . 0.963 no
C7 C8 . 1.401(2) yes
C7 C12 . 1.408(2) yes
C8 C9 . 1.392(2) yes
C8 H81 . 0.952 no
C9 C10 . 1.385(3) yes
C9 C13 . 1.513(3) yes
C10 C11 . 1.388(3) yes
C10 H101 . 0.925 no
C11 C12 . 1.415(2) yes
C11 H111 . 0.916 no
C13 H132 . 0.946 no
C13 H133 . 0.939 no
C13 H131 . 0.938 no
C14 C15 . 1.409(2) yes
C14 C19 . 1.415(2) yes
C15 C16 . 1.382(3) yes
C15 H151 . 0.943 no
C16 C17 . 1.393(3) yes
C16 H161 . 0.936 no
C17 C18 . 1.395(2) yes
C17 C20 . 1.502(3) yes
C18 C19 . 1.392(2) yes
C18 H181 . 0.930 no
C20 H201 . 0.930 no
C20 H202 . 0.931 no
C20 H203 . 0.959 no
C21 C22 . 1.383(2) yes
C21 C26 . 1.376(2) yes
C22 C23 . 1.391(2) yes
C22 H221 . 0.929 no
C23 C24 . 1.359(3) yes
C23 H231 . 0.922 no
C24 C25 . 1.377(3) yes
C24 H241 . 0.938 no
C25 C26 . 1.386(3) yes
C25 H251 . 0.918 no
C26 H261 . 0.927 no
C27 C28 . 1.399(2) yes
C27 C32 . 1.387(2) yes
C28 C29 . 1.391(2) yes
C28 H281 . 0.946 no
C29 C30 . 1.370(3) yes
C29 H291 . 0.967 no
C30 C31 . 1.371(3) yes
C30 H301 . 0.960 no
C31 C32 . 1.410(3) yes
C31 H311 . 0.909 no
C32 H321 . 0.905 no
H352 C35 . 0.961 no
H362 C36 . 0.957 no
H342 C34 . 0.962 no
H361 C36 . 0.953 no
H381 C38 . 0.977 no
H341 C34 . 0.952 no
H351 C35 . 0.958 no
H343 C38 2_565 1.094 no
H343 C34 . 1.090 no
H372 C37 . 0.963 no
H383 C34 2_565 1.100 no
H383 C38 . 1.100 no
H382 C38 . 0.969 no
H371 C37 . 0.958 no
C36 C35 2_565 1.389(9) yes
C36 C37 2_565 1.155(11) yes
C36 C36 2_565 0.934(10) yes
C36 C35 . 1.490(8) yes
C36 C37 . 1.568(8) yes
C35 C38 2_565 1.122(8) yes
C35 C37 2_565 0.810(10) yes
C35 C34 . 1.454(10) yes
C34 C37 2_565 1.286(11) yes
C34 C38 2_565 1.100(9) yes
C38 C37 . 1.593(12) yes
